data_7155748
loop_
_publ_author_name
'Yang, Ren-Yin'
'Sun, Jing'
'Sun, Qiu'
'Yan, Chao Guo'

_publ_section_title
;
 Selective Construction of Polycyclic Spirooxindoles via
 Cu(OTf)2/HOTf-catalyzed Domino Reaction of o-Arylalkynylacetophenones and
 3-Phenacylideneoxindoles
;
_journal_name_full 'Org. Biomol. Chem.'
_journal_paper_doi 10.1039/C7OB01292F
_journal_year 2017
_chemical_formula_moiety 'C40 H25 Cl2 N O3, C H Cl3'
_chemical_formula_sum 'C41 H26 Cl5 N O3'
_chemical_formula_weight 757.88
_space_group_crystal_system triclinic
_space_group_IT_number 2
_space_group_name_Hall '-P 1'
_space_group_name_H-M_alt 'P -1'
_symmetry_space_group_name_Hall '-P 1'
_symmetry_space_group_name_H-M 'P -1'
_atom_sites_solution_hydrogens geom
_audit_creation_method SHELXL-2014/7
_audit_update_record
;
2017-01-10 deposited with the CCDC.
2017-07-03 downloaded from the CCDC.
;
_cell_angle_alpha 68.88(3)
_cell_angle_beta 77.77(3)
_cell_angle_gamma 89.02(3)
_cell_formula_units_Z 2
_cell_length_a 10.794(13)
_cell_length_b 12.840(16)
_cell_length_c 13.826(17)
_cell_measurement_reflns_used 3524
_cell_measurement_temperature 296(2)
_cell_measurement_theta_max 25.35
_cell_measurement_theta_min 2.23
_cell_volume 1743(4)
_computing_cell_refinement 'Bruker SAINT'
_computing_data_collection 'Bruker APEX2'
_computing_data_reduction 'Bruker SAINT'
_computing_molecular_graphics 'Bruker SHELXTL'
_computing_publication_material 'Bruker SHELXTL'
_computing_structure_refinement 'SHELXL-2014/7 (Sheldrick, 2014)'
_computing_structure_solution 'SHELXS-97 (Sheldrick 2008)'
_diffrn_ambient_temperature 296(2)
_diffrn_measured_fraction_theta_full 0.918
_diffrn_measured_fraction_theta_max 0.922
_diffrn_measurement_device_type 'CCD area detector'
_diffrn_measurement_method 'phi and omega scans'
_diffrn_radiation_source 'fine-focus sealed tube'
_diffrn_radiation_type MoK\a
_diffrn_radiation_wavelength 0.71073
_diffrn_reflns_av_R_equivalents 0.1065
_diffrn_reflns_av_unetI/netI 0.1755
_diffrn_reflns_Laue_measured_fraction_full 0.918
_diffrn_reflns_Laue_measured_fraction_max 0.922
_diffrn_reflns_limit_h_max 13
_diffrn_reflns_limit_h_min -12
_diffrn_reflns_limit_k_max 15
_diffrn_reflns_limit_k_min -15
_diffrn_reflns_limit_l_max 17
_diffrn_reflns_limit_l_min -16
_diffrn_reflns_number 13177
_diffrn_reflns_point_group_measured_fraction_full 0.918
_diffrn_reflns_point_group_measured_fraction_max 0.922
_diffrn_reflns_theta_full 25.242
_diffrn_reflns_theta_max 25.994
_diffrn_reflns_theta_min 1.619
_exptl_absorpt_coefficient_mu 0.458
_exptl_absorpt_correction_T_max 0.904
_exptl_absorpt_correction_T_min 0.876
_exptl_absorpt_correction_type multi-scan
_exptl_absorpt_process_details sadabs
_exptl_crystal_colour yellow
_exptl_crystal_density_diffrn 1.444
_exptl_crystal_description block
_exptl_crystal_F_000 776
_exptl_crystal_size_max 0.300
_exptl_crystal_size_mid 0.240
_exptl_crystal_size_min 0.220
_refine_diff_density_max 0.846
_refine_diff_density_min -0.868
_refine_diff_density_rms 0.180
_refine_ls_extinction_method none
_refine_ls_goodness_of_fit_ref 1.031
_refine_ls_hydrogen_treatment constr
_refine_ls_matrix_type full
_refine_ls_number_parameters 452
_refine_ls_number_reflns 6323
_refine_ls_number_restraints 0
_refine_ls_restrained_S_all 1.031
_refine_ls_R_factor_all 0.2459
_refine_ls_R_factor_gt 0.1424
_refine_ls_shift/su_max 0.000
_refine_ls_shift/su_mean 0.000
_refine_ls_structure_factor_coef Fsqd
_refine_ls_weighting_details 'w=1/[\s^2^(Fo^2^)+(0.2000P)^2^] where P=(Fo^2^+2Fc^2^)/3'
_refine_ls_weighting_scheme calc
_refine_ls_wR_factor_gt 0.3160
_refine_ls_wR_factor_ref 0.3586
_reflns_Friedel_coverage 0.000
_reflns_number_gt 2858
_reflns_number_total 6323
_reflns_threshold_expression 'I > 2\s(I)'
_cod_data_source_file c7ob01292f2.cif
_cod_data_source_block 3k
_cod_database_code 7155748
_shelx_shelxl_version_number 2014/7
_shelx_space_group_comment
; 
The symmetry employed for this shelxl refinement is uniquely defined 
by the following loop, which should always be used as a source of 
symmetry information in preference to the above space-group names. 
They are only intended as comments. 
;
_shelx_estimated_absorpt_t_min 0.875
_shelx_estimated_absorpt_t_max 0.906

loop_
_space_group_symop_operation_xyz
'x, y, z'
'-x, -y, -z'

loop_
_atom_site_label
_atom_site_type_symbol
_atom_site_fract_x
_atom_site_fract_y
_atom_site_fract_z
_atom_site_U_iso_or_equiv
_atom_site_adp_type
_atom_site_occupancy
_atom_site_site_symmetry_order
_atom_site_calc_flag
_atom_site_refinement_flags_posn
_atom_site_refinement_flags_adp
C1 C 0.4229(8) 0.8404(7) 0.0346(7) 0.057(2) Uani 1 1 d . .
H1 H 0.4188 0.8097 0.1073 0.068 Uiso 1 1 calc R U
C2 C 0.4932(9) 0.7928(8) -0.0293(9) 0.073(3) Uani 1 1 d . .
H2 H 0.5370 0.7302 -0.0005 0.087 Uiso 1 1 calc R U
C3 C 0.5000(9) 0.8362(9) -0.1357(10) 0.075(3) Uani 1 1 d . .
H3 H 0.5484 0.8033 -0.1797 0.090 Uiso 1 1 calc R U
C4 C 0.4349(10) 0.9294(10) -0.1785(7) 0.078(3) Uani 1 1 d . .
H4 H 0.4402 0.9601 -0.2514 0.093 Uiso 1 1 calc R U
C5 C 0.3631(8) 0.9759(8) -0.1130(7) 0.060(2) Uani 1 1 d . .
H5 H 0.3174 1.0373 -0.1413 0.073 Uiso 1 1 calc R U
C6 C 0.3575(7) 0.9327(6) -0.0049(6) 0.0422(18) Uani 1 1 d . .
C7 C 0.2805(7) 0.9863(6) 0.0667(6) 0.048(2) Uani 1 1 d . .
H7A H 0.3380 1.0153 0.0977 0.057 Uiso 1 1 calc R U
H7B H 0.2413 1.0495 0.0235 0.057 Uiso 1 1 calc R U
C8 C 0.1699(6) 0.9004(5) 0.2556(5) 0.0326(16) Uani 1 1 d . .
C9 C 0.0385(6) 0.8400(5) 0.3196(4) 0.0270(15) Uani 1 1 d . .
C10 C -0.0084(6) 0.8113(5) 0.2353(5) 0.0310(16) Uani 1 1 d . .
C11 C -0.1168(6) 0.7494(5) 0.2429(5) 0.0310(16) Uani 1 1 d . .
H11 H -0.1745 0.7160 0.3073 0.037 Uiso 1 1 calc R U
C12 C -0.1352(7) 0.7396(6) 0.1511(6) 0.0408(19) Uani 1 1 d . .
C13 C -0.0521(7) 0.7851(6) 0.0550(5) 0.0433(19) Uani 1 1 d . .
H13 H -0.0678 0.7750 -0.0048 0.052 Uiso 1 1 calc R U
C14 C 0.0573(7) 0.8473(6) 0.0478(5) 0.0383(18) Uani 1 1 d . .
H14 H 0.1155 0.8802 -0.0165 0.046 Uiso 1 1 calc R U
C15 C 0.0753(6) 0.8580(5) 0.1390(5) 0.0290(15) Uani 1 1 d . .
C16 C 0.0482(6) 0.7414(5) 0.4174(5) 0.0284(15) Uani 1 1 d . .
C17 C 0.1078(6) 0.6428(5) 0.4390(5) 0.0320(16) Uani 1 1 d . .
C18 C 0.1912(6) 0.5853(5) 0.3821(5) 0.0329(16) Uani 1 1 d . .
C19 C 0.2410(7) 0.4862(6) 0.4348(6) 0.049(2) Uani 1 1 d . .
H19 H 0.2176 0.4548 0.5086 0.058 Uiso 1 1 calc R U
C20 C 0.3225(8) 0.4339(7) 0.3819(7) 0.063(2) Uani 1 1 d . .
H20 H 0.3530 0.3665 0.4194 0.075 Uiso 1 1 calc R U
C21 C 0.3610(7) 0.4797(7) 0.2726(7) 0.052(2) Uani 1 1 d . .
C22 C 0.3093(8) 0.5756(7) 0.2172(6) 0.054(2) Uani 1 1 d . .
H22 H 0.3307 0.6052 0.1433 0.065 Uiso 1 1 calc R U
C23 C 0.2265(7) 0.6268(6) 0.2721(6) 0.049(2) Uani 1 1 d . .
H23 H 0.1924 0.6920 0.2343 0.059 Uiso 1 1 calc R U
C24 C -0.0130(6) 0.7458(5) 0.5186(5) 0.0279(15) Uani 1 1 d . .
C25 C 0.0076(6) 0.6477(5) 0.5973(5) 0.0303(16) Uani 1 1 d . .
C26 C -0.0377(6) 0.6224(6) 0.7035(5) 0.0377(18) Uani 1 1 d . .
C27 C -0.0210(7) 0.5241(6) 0.7867(5) 0.046(2) Uani 1 1 d . .
H27 H 0.0264 0.4689 0.7707 0.055 Uiso 1 1 calc R U
C28 C -0.0720(8) 0.5082(7) 0.8886(6) 0.057(2) Uani 1 1 d . .
H28 H -0.0578 0.4432 0.9420 0.069 Uiso 1 1 calc R U
C29 C -0.1458(8) 0.5875(7) 0.9155(5) 0.054(2) Uani 1 1 d . .
H29 H -0.1818 0.5750 0.9863 0.065 Uiso 1 1 calc R U
C30 C -0.1653(7) 0.6835(7) 0.8377(5) 0.049(2) Uani 1 1 d . .
H30 H -0.2133 0.7365 0.8572 0.059 Uiso 1 1 calc R U
C31 C -0.1159(7) 0.7058(6) 0.7297(5) 0.0393(18) Uani 1 1 d . .
C32 C -0.1359(6) 0.8057(6) 0.6461(5) 0.0358(17) Uani 1 1 d . .
H32 H -0.1844 0.8589 0.6649 0.043 Uiso 1 1 calc R U
C33 C -0.0887(6) 0.8271(5) 0.5422(5) 0.0302(16) Uani 1 1 d . .
C34 C -0.1022(6) 0.9251(5) 0.4490(5) 0.0294(16) Uani 1 1 d . .
C35 C -0.0464(6) 0.9288(5) 0.3462(5) 0.0287(15) Uani 1 1 d . .
C36 C -0.0632(6) 1.0227(6) 0.2603(5) 0.0347(17) Uani 1 1 d . .
H36 H -0.0239 1.0276 0.1920 0.042 Uiso 1 1 calc R U
C37 C -0.1358(6) 1.1086(6) 0.2725(5) 0.0335(17) Uani 1 1 d . .
C38 C -0.2214(8) 1.2815(6) 0.1888(6) 0.051(2) Uani 1 1 d . .
H38A H -0.3063 1.2509 0.2251 0.077 Uiso 1 1 calc R U
H38B H -0.2223 1.3342 0.1190 0.077 Uiso 1 1 calc R U
H38C H -0.1886 1.3187 0.2281 0.077 Uiso 1 1 calc R U
C39 C -0.1884(6) 1.1037(6) 0.3729(6) 0.0420(18) Uani 1 1 d . .
H39 H -0.2351 1.1619 0.3829 0.050 Uiso 1 1 calc R U
C40 C -0.1729(6) 1.0127(6) 0.4598(5) 0.0367(17) Uani 1 1 d . .
H40 H -0.2111 1.0102 0.5276 0.044 Uiso 1 1 calc R U
C41 C 0.4377(8) 0.7802(9) 0.4375(7) 0.078(3) Uani 1 1 d . .
H41 H 0.3712 0.8264 0.4087 0.094 Uiso 1 1 calc R U
Cl1 Cl -0.2707(2) 0.6589(2) 0.15978(18) 0.0733(8) Uani 1 1 d . .
Cl2 Cl 0.4711(2) 0.4178(2) 0.2039(2) 0.0858(9) Uani 1 1 d . .
Cl3 Cl 0.3671(2) 0.6700(3) 0.5505(2) 0.0922(9) Uani 1 1 d . .
Cl4 Cl 0.5393(4) 0.8622(3) 0.4687(3) 0.1269(14) Uani 1 1 d . .
Cl5 Cl 0.5222(3) 0.7318(3) 0.3416(3) 0.1204(12) Uani 1 1 d . .
N1 N 0.1820(5) 0.9139(5) 0.1520(4) 0.0352(14) Uani 1 1 d . .
O1 O 0.2467(4) 0.9346(4) 0.2926(4) 0.0455(13) Uani 1 1 d . .
O2 O 0.0813(4) 0.5843(4) 0.5503(3) 0.0357(12) Uani 1 1 d . .
O3 O -0.1432(5) 1.1941(4) 0.1801(4) 0.0490(14) Uani 1 1 d . .

loop_
_atom_site_aniso_label
_atom_site_aniso_U_11
_atom_site_aniso_U_22
_atom_site_aniso_U_33
_atom_site_aniso_U_23
_atom_site_aniso_U_13
_atom_site_aniso_U_12
C1 0.060(6) 0.041(5) 0.076(6) -0.028(5) -0.020(5) 0.021(4)
C2 0.055(6) 0.061(7) 0.101(8) -0.036(6) -0.008(5) 0.020(5)
C3 0.052(6) 0.086(8) 0.112(9) -0.073(7) -0.005(6) 0.001(6)
C4 0.073(7) 0.115(9) 0.050(6) -0.041(6) -0.002(5) -0.014(7)
C5 0.057(6) 0.072(6) 0.052(5) -0.021(5) -0.011(4) -0.004(5)
C6 0.040(4) 0.044(5) 0.047(5) -0.023(4) -0.006(3) 0.002(4)
C7 0.061(5) 0.033(4) 0.049(5) -0.015(4) -0.011(4) 0.004(4)
C8 0.040(4) 0.032(4) 0.035(4) -0.021(3) -0.013(3) 0.015(3)
C9 0.035(4) 0.031(4) 0.021(3) -0.016(3) -0.009(3) 0.010(3)
C10 0.038(4) 0.035(4) 0.025(4) -0.013(3) -0.013(3) 0.014(3)
C11 0.029(4) 0.029(4) 0.040(4) -0.019(3) -0.006(3) 0.007(3)
C12 0.043(4) 0.052(5) 0.056(5) -0.043(4) -0.030(4) 0.019(4)
C13 0.053(5) 0.063(5) 0.030(4) -0.035(4) -0.012(3) 0.025(4)
C14 0.049(5) 0.041(4) 0.029(4) -0.018(3) -0.009(3) 0.016(4)
C15 0.032(4) 0.028(4) 0.034(4) -0.018(3) -0.013(3) 0.014(3)
C16 0.024(3) 0.036(4) 0.037(4) -0.025(3) -0.012(3) 0.014(3)
C17 0.037(4) 0.024(4) 0.045(4) -0.020(3) -0.016(3) 0.013(3)
C18 0.034(4) 0.024(4) 0.053(5) -0.025(3) -0.016(3) 0.016(3)
C19 0.055(5) 0.038(5) 0.063(5) -0.029(4) -0.017(4) 0.032(4)
C20 0.070(6) 0.049(5) 0.083(7) -0.033(5) -0.033(5) 0.041(5)
C21 0.038(5) 0.061(6) 0.075(6) -0.044(5) -0.015(4) 0.030(4)
C22 0.061(5) 0.058(6) 0.057(5) -0.039(4) -0.009(4) 0.020(5)
C23 0.049(5) 0.041(5) 0.067(5) -0.029(4) -0.019(4) 0.024(4)
C24 0.034(4) 0.026(4) 0.033(4) -0.018(3) -0.013(3) 0.009(3)
C25 0.026(4) 0.034(4) 0.043(4) -0.025(3) -0.017(3) 0.012(3)
C26 0.041(4) 0.050(5) 0.028(4) -0.018(3) -0.014(3) 0.003(4)
C27 0.057(5) 0.056(5) 0.035(4) -0.024(4) -0.019(4) 0.023(4)
C28 0.085(6) 0.052(5) 0.044(5) -0.021(4) -0.027(4) 0.011(5)
C29 0.079(6) 0.067(6) 0.022(4) -0.024(4) -0.007(4) 0.009(5)
C30 0.067(5) 0.057(5) 0.035(4) -0.028(4) -0.016(4) 0.011(4)
C31 0.046(4) 0.043(5) 0.036(4) -0.018(4) -0.017(3) 0.007(4)
C32 0.036(4) 0.039(4) 0.043(4) -0.026(4) -0.011(3) 0.013(3)
C33 0.034(4) 0.030(4) 0.032(4) -0.012(3) -0.016(3) 0.006(3)
C34 0.033(4) 0.036(4) 0.038(4) -0.030(3) -0.019(3) 0.019(3)
C35 0.033(4) 0.027(4) 0.038(4) -0.020(3) -0.017(3) 0.010(3)
C36 0.042(4) 0.040(4) 0.035(4) -0.026(3) -0.014(3) 0.016(3)
C37 0.039(4) 0.038(4) 0.034(4) -0.023(3) -0.015(3) 0.015(3)
C38 0.061(5) 0.045(5) 0.061(5) -0.027(4) -0.030(4) 0.032(4)
C39 0.043(4) 0.035(4) 0.055(5) -0.023(4) -0.015(4) 0.023(4)
C40 0.048(4) 0.039(4) 0.033(4) -0.026(3) -0.010(3) 0.017(4)
C41 0.060(6) 0.122(9) 0.079(6) -0.058(6) -0.036(5) 0.046(6)
Cl1 0.0476(13) 0.114(2) 0.0928(17) -0.0735(15) -0.0228(11) 0.0001(13)
Cl2 0.0672(16) 0.103(2) 0.120(2) -0.0798(17) -0.0234(14) 0.0535(14)
Cl3 0.0670(17) 0.122(2) 0.114(2) -0.0730(19) -0.0231(15) 0.0175(16)
Cl4 0.158(3) 0.097(2) 0.150(3) -0.048(2) -0.081(3) -0.003(2)
Cl5 0.095(2) 0.168(3) 0.121(3) -0.087(2) -0.0132(18) 0.020(2)
N1 0.036(3) 0.035(3) 0.035(3) -0.013(3) -0.011(3) 0.005(3)
O1 0.039(3) 0.057(3) 0.057(3) -0.035(3) -0.021(2) 0.010(3)
O2 0.041(3) 0.037(3) 0.038(3) -0.021(2) -0.015(2) 0.016(2)
O3 0.062(3) 0.046(3) 0.045(3) -0.021(3) -0.021(2) 0.032(3)

loop_
_atom_type_symbol
_atom_type_description
_atom_type_scat_dispersion_real
_atom_type_scat_dispersion_imag
_atom_type_scat_source
C C 0.0033 0.0016 'International Tables Vol C Tables 4.2.6.8 and 6.1.1.4'
H H 0.0000 0.0000 'International Tables Vol C Tables 4.2.6.8 and 6.1.1.4'
N N 0.0061 0.0033 'International Tables Vol C Tables 4.2.6.8 and 6.1.1.4'
O O 0.0106 0.0060 'International Tables Vol C Tables 4.2.6.8 and 6.1.1.4'
Cl Cl 0.1484 0.1585 'International Tables Vol C Tables 4.2.6.8 and 6.1.1.4'

loop_
_geom_angle_atom_site_label_1
_geom_angle_atom_site_label_2
_geom_angle_atom_site_label_3
_geom_angle
C2 C1 C6 121.6(8)
C2 C1 H1 119.2
C6 C1 H1 119.2
C1 C2 C3 120.1(9)
C1 C2 H2 120.0
C3 C2 H2 120.0
C2 C3 C4 119.9(9)
C2 C3 H3 120.1
C4 C3 H3 120.1
C5 C4 C3 119.4(9)
C5 C4 H4 120.3
C3 C4 H4 120.3
C4 C5 C6 120.7(9)
C4 C5 H5 119.7
C6 C5 H5 119.7
C1 C6 C5 118.2(8)
C1 C6 C7 121.4(7)
C5 C6 C7 120.4(7)
N1 C7 C6 115.6(6)
N1 C7 H7A 108.4
C6 C7 H7A 108.4
N1 C7 H7B 108.4
C6 C7 H7B 108.4
H7A C7 H7B 107.4
O1 C8 N1 126.1(6)
O1 C8 C9 124.9(6)
N1 C8 C9 108.9(5)
C16 C9 C10 115.1(5)
C16 C9 C35 112.4(5)
C10 C9 C35 108.0(5)
C16 C9 C8 112.4(5)
C10 C9 C8 101.0(5)
C35 C9 C8 107.0(5)
C15 C10 C11 119.6(5)
C15 C10 C9 109.8(6)
C11 C10 C9 130.6(6)
C12 C11 C10 117.2(6)
C12 C11 H11 121.4
C10 C11 H11 121.4
C13 C12 C11 123.7(7)
C13 C12 Cl1 118.5(5)
C11 C12 Cl1 117.8(6)
C12 C13 C14 118.9(6)
C12 C13 H13 120.6
C14 C13 H13 120.6
C15 C14 C13 117.5(6)
C15 C14 H14 121.2
C13 C14 H14 121.2
C14 C15 C10 123.1(6)
C14 C15 N1 127.5(6)
C10 C15 N1 109.4(5)
C17 C16 C24 106.1(5)
C17 C16 C9 136.3(6)
C24 C16 C9 117.5(6)
C16 C17 O2 109.0(6)
C16 C17 C18 138.5(6)
O2 C17 C18 112.4(5)
C19 C18 C23 116.8(7)
C19 C18 C17 121.5(7)
C23 C18 C17 121.7(6)
C20 C19 C18 121.7(8)
C20 C19 H19 119.2
C18 C19 H19 119.2
C19 C20 C21 120.5(7)
C19 C20 H20 119.8
C21 C20 H20 119.8
C22 C21 C20 119.4(7)
C22 C21 Cl2 119.4(7)
C20 C21 Cl2 121.2(6)
C23 C22 C21 119.1(8)
C23 C22 H22 120.4
C21 C22 H22 120.4
C22 C23 C18 122.4(7)
C22 C23 H23 118.8
C18 C23 H23 118.8
C25 C24 C33 122.0(6)
C25 C24 C16 108.1(6)
C33 C24 C16 129.8(6)
O2 C25 C26 126.9(6)
O2 C25 C24 108.6(6)
C26 C25 C24 124.5(7)
C25 C26 C27 127.0(7)
C25 C26 C31 114.4(6)
C27 C26 C31 118.5(6)
C28 C27 C26 121.4(8)
C28 C27 H27 119.3
C26 C27 H27 119.3
C27 C28 C29 120.9(7)
C27 C28 H28 119.5
C29 C28 H28 119.5
C30 C29 C28 119.8(7)
C30 C29 H29 120.1
C28 C29 H29 120.1
C29 C30 C31 122.6(8)
C29 C30 H30 118.7
C31 C30 H30 118.7
C30 C31 C32 123.8(7)
C30 C31 C26 116.6(6)
C32 C31 C26 119.6(6)
C33 C32 C31 123.8(7)
C33 C32 H32 118.1
C31 C32 H32 118.1
C32 C33 C24 115.7(6)
C32 C33 C34 129.5(7)
C24 C33 C34 114.8(6)
C40 C34 C35 118.6(6)
C40 C34 C33 121.4(6)
C35 C34 C33 119.9(6)
C36 C35 C34 117.8(6)
C36 C35 C9 116.7(6)
C34 C35 C9 125.5(5)
C37 C36 C35 122.8(6)
C37 C36 H36 118.6
C35 C36 H36 118.6
C39 C37 O3 126.1(6)
C39 C37 C36 118.5(6)
O3 C37 C36 115.4(6)
O3 C38 H38A 109.5
O3 C38 H38B 109.5
H38A C38 H38B 109.5
O3 C38 H38C 109.5
H38A C38 H38C 109.5
H38B C38 H38C 109.5
C37 C39 C40 120.4(7)
C37 C39 H39 119.8
C40 C39 H39 119.8
C39 C40 C34 121.9(6)
C39 C40 H40 119.0
C34 C40 H40 119.0
Cl3 C41 Cl5 110.7(6)
Cl3 C41 Cl4 109.9(5)
Cl5 C41 Cl4 110.0(5)
Cl3 C41 H41 108.7
Cl5 C41 H41 108.7
Cl4 C41 H41 108.7
C8 N1 C15 110.4(5)
C8 N1 C7 123.6(6)
C15 N1 C7 125.6(5)
C25 O2 C17 108.1(5)
C37 O3 C38 117.2(5)

loop_
_geom_bond_atom_site_label_1
_geom_bond_atom_site_label_2
_geom_bond_distance
C1 C2 1.348(12)
C1 C6 1.367(10)
C1 H1 0.9300
C2 C3 1.358(13)
C2 H2 0.9300
C3 C4 1.384(14)
C3 H3 0.9300
C4 C5 1.361(13)
C4 H4 0.9300
C5 C6 1.381(10)
C5 H5 0.9300
C6 C7 1.506(10)
C7 N1 1.449(9)
C7 H7A 0.9700
C7 H7B 0.9700
C8 O1 1.222(7)
C8 N1 1.356(8)
C8 C9 1.552(9)
C9 C16 1.505(8)
C9 C10 1.522(8)
C9 C35 1.549(9)
C10 C15 1.372(9)
C10 C11 1.390(9)
C11 C12 1.374(9)
C11 H11 0.9300
C12 C13 1.365(10)
C12 Cl1 1.765(7)
C13 C14 1.404(10)
C13 H13 0.9300
C14 C15 1.368(9)
C14 H14 0.9300
C15 N1 1.445(8)
C16 C17 1.374(9)
C16 C24 1.435(9)
C17 O2 1.416(7)
C17 C18 1.439(9)
C18 C19 1.383(9)
C18 C23 1.385(10)
C19 C20 1.350(11)
C19 H19 0.9300
C20 C21 1.380(11)
C20 H20 0.9300
C21 C22 1.376(11)
C21 Cl2 1.726(8)
C22 C23 1.364(10)
C22 H22 0.9300
C23 H23 0.9300
C24 C25 1.388(8)
C24 C33 1.403(9)
C25 O2 1.363(7)
C25 C26 1.363(9)
C26 C27 1.409(10)
C26 C31 1.452(10)
C27 C28 1.340(10)
C27 H27 0.9300
C28 C29 1.389(11)
C28 H28 0.9300
C29 C30 1.361(10)
C29 H29 0.9300
C30 C31 1.399(10)
C30 H30 0.9300
C31 C32 1.434(9)
C32 C33 1.346(9)
C32 H32 0.9300
C33 C34 1.472(8)
C34 C40 1.383(9)
C34 C35 1.405(9)
C35 C36 1.396(8)
C36 C37 1.381(9)
C36 H36 0.9300
C37 C39 1.362(9)
C37 O3 1.368(7)
C38 O3 1.417(9)
C38 H38A 0.9600
C38 H38B 0.9600
C38 H38C 0.9600
C39 C40 1.380(9)
C39 H39 0.9300
C40 H40 0.9300
C41 Cl3 1.722(10)
C41 Cl5 1.742(10)
C41 Cl4 1.752(10)
C41 H41 0.9800
